data_7102046
loop_
_publ_author_name
'Moudam, Omar'
'Kaeser, Adrien'
'Delavaux-Nicot, B\'eatrice'
'Duhayon, Carine'
'Holler, Michel'
'Accorsi, Gianluca'
'Armaroli, Nicola'
'S\'eguy, Isabelle'
'Navarro, Jose'
'Destruel, Pierre'
'Nierengarten, Jean-Fran\,cois'

_publ_section_title
;
 Electrophosphorescent homo- and heteroleptic copper(I) complexes
 prepared from various bis-phosphine ligands.
;
_journal_issue 29
_journal_name_full 'Chemical communications (Cambridge, England)'
_journal_page_first 3077
_journal_page_last 3079
_journal_paper_doi 10.1039/b707398d
_journal_year 2007
_chemical_formula_moiety '(C61 H50 Cu O P4), 0.75(C H2 Cl2), (B F4)'
_chemical_formula_sum 'C61.75 H51.5 B Cl1.5 Cu F4 O P4'
_chemical_formula_weight 1137.01
_space_group_IT_number 2
_symmetry_cell_setting triclinic
_symmetry_space_group_name_Hall '-P 1'
_symmetry_space_group_name_H-M 'P -1'
_atom_sites_solution_hydrogens geom
_atom_sites_solution_primary direct
_audit_creation_date 07-04-16
_audit_creation_method CRYSTALS_ver_12.84
_cell_angle_alpha 80.126(11)
_cell_angle_beta 80.686(11)
_cell_angle_gamma 89.676(12)
_cell_formula_units_Z 4
_cell_length_a 14.6080(14)
_cell_length_b 19.213(2)
_cell_length_c 21.0316(17)
_cell_measurement_reflns_used 8000
_cell_measurement_temperature 180
_cell_measurement_theta_max 24
_cell_measurement_theta_min 3
_cell_volume 5737.2(10)
_computing_cell_refinement 'IPDS (Stoe & Cie, 1996)'
_computing_data_collection 'IPDS (Stoe & Cie, 1996)'
_computing_data_reduction 'XRED (Stoe & Cie 1996)'
_computing_molecular_graphics 'CAMERON (Watkin et al., 1996)'
_computing_publication_material 'CRYSTALS (Betteridge et al., 2003)'
_computing_structure_refinement 'CRYSTALS (Betteridge et al., 2003)'
_computing_structure_solution 'SIR97 (Altomare et al., 1999)'
_diffrn_ambient_temperature 180
_diffrn_measured_fraction_theta_full 0.940
_diffrn_measured_fraction_theta_max 0.929
_diffrn_measurement_device_type 'Stoe IPDS'
_diffrn_measurement_method '\f scans'
_diffrn_radiation_monochromator graphite
_diffrn_radiation_type 'Mo K\a'
_diffrn_radiation_wavelength 0.71073
_diffrn_reflns_av_R_equivalents 0.085
_diffrn_reflns_limit_h_max 18
_diffrn_reflns_limit_h_min -18
_diffrn_reflns_limit_k_max 23
_diffrn_reflns_limit_k_min -23
_diffrn_reflns_limit_l_max 24
_diffrn_reflns_limit_l_min -24
_diffrn_reflns_number 57446
_diffrn_reflns_theta_full 25.241
_diffrn_reflns_theta_max 26.022
_diffrn_reflns_theta_min 2.041
_diffrn_standards_number 0
_exptl_absorpt_coefficient_mu 0.615
_exptl_absorpt_correction_T_max 0.94
_exptl_absorpt_correction_T_min 0.84
_exptl_absorpt_correction_type multi-scan
_exptl_absorpt_process_details
;
[c.f. r.h. blessing, acta cryst. (1995), a51, 33-38]
;
_exptl_crystal_colour colorless
_exptl_crystal_density_diffrn 1.316
_exptl_crystal_description block
_exptl_crystal_F_000 2342
_exptl_crystal_size_max 0.37
_exptl_crystal_size_mid 0.25
_exptl_crystal_size_min 0.10
_refine_diff_density_max 1.44
_refine_diff_density_min -1.15
_refine_ls_extinction_method None
_refine_ls_goodness_of_fit_ref 1.1740
_refine_ls_hydrogen_treatment constr
_refine_ls_matrix_type full
_refine_ls_number_parameters 651
_refine_ls_number_reflns 6820
_refine_ls_number_restraints 0
_refine_ls_R_factor_all 0.1980
_refine_ls_R_factor_gt 0.0714
_refine_ls_shift/su_max 0.000311
_refine_ls_structure_factor_coef F
_refine_ls_weighting_details
;
Method= Quasi-Unit weights
W = 1.0 or 1./2F
;
_refine_ls_weighting_scheme calc
_refine_ls_wR_factor_all 0.2368
_refine_ls_wR_factor_gt 0.0789
_refine_ls_wR_factor_ref 0.0789
_reflns_limit_h_max 18
_reflns_limit_h_min -17
_reflns_limit_k_max 23
_reflns_limit_k_min -23
_reflns_limit_l_max 24
_reflns_limit_l_min 0
_reflns_number_gt 6820
_reflns_number_total 20986
_reflns_threshold_expression I>2.0\s(I)
_cod_data_source_file b707398d.txt
_cod_data_source_block 1
_cod_depositor_comments
;
The following automatic conversions were performed:
'_symmetry_cell_setting' value 'Triclinic' changed to 'triclinic'
according to '/home/saulius/struct/CIF-dictionaries/cif_core.dic'
dictionary named 'cif_core.dic' version 2.4.1 from 2010-06-29.

Automatic conversion script
Id: cif_fix_enum 1527 2010-12-29 10:47:43Z saulius 
;
_cod_original_sg_symbol_H-M 'P -1 '
_cod_original_formula_sum 'C61.75 H51.50 B1 Cl1.50 Cu1 F4 O1 P4'
_cod_database_code 7102046

loop_
_symmetry_equiv_pos_as_xyz
x,y,z
-x,-y,-z

loop_
_atom_site_label
_atom_site_type_symbol
_atom_site_fract_x
_atom_site_fract_y
_atom_site_fract_z
_atom_site_U_iso_or_equiv
_atom_site_occupancy
_atom_site_adp_type
_atom_site_refinement_flags_posn
Cu1 Cu 0.20673(10) 0.87970(7) 0.24563(7) 0.0301 1.0000 Uani .
Cu2 Cu 0.69081(10) 0.37958(7) 0.24280(7) 0.0293 1.0000 Uani .
P1 P 0.1766(2) 0.93098(17) 0.33658(16) 0.0303 1.0000 Uani .
P2 P 0.2543(2) 0.96373(16) 0.15415(16) 0.0300 1.0000 Uani .
P3 P 0.1100(2) 0.79572(17) 0.22035(17) 0.0321 1.0000 Uani .
P4 P 0.2984(2) 0.77525(17) 0.23604(17) 0.0327 1.0000 Uani .
P101 P 0.6896(2) 0.46560(16) 0.15267(16) 0.0295 1.0000 Uani .
P102 P 0.6752(2) 0.42666(16) 0.33568(16) 0.0300 1.0000 Uani .
P103 P 0.8006(2) 0.29534(16) 0.21723(16) 0.0297 1.0000 Uani .
P104 P 0.6041(2) 0.27716(16) 0.23195(17) 0.0317 1.0000 Uani .
O1 O 0.3450(5) 0.9974(4) 0.2663(4) 0.034(2) 1.0000 Uiso .
O101 O 0.5407(5) 0.4954(4) 0.2629(4) 0.033(2) 1.0000 Uiso .
C1 C 0.1962(8) 1.0258(6) 0.3162(6) 0.028(3) 1.0000 Uiso .
C2 C 0.1316(9) 1.0757(6) 0.3309(6) 0.042(3) 1.0000 Uiso .
C3 C 0.1500(10) 1.1486(7) 0.3085(7) 0.050(4) 1.0000 Uiso .
C4 C 0.2350(9) 1.1688(7) 0.2714(7) 0.049(4) 1.0000 Uiso .
C5 C 0.3028(9) 1.1213(6) 0.2566(7) 0.040(3) 1.0000 Uiso .
C6 C 0.2807(8) 1.0499(6) 0.2786(6) 0.035(3) 1.0000 Uiso .
C7 C 0.4041(8) 1.0095(6) 0.2049(6) 0.037(3) 1.0000 Uiso .
C8 C 0.4962(8) 1.0268(6) 0.2067(7) 0.040(3) 1.0000 Uiso .
C9 C 0.5579(9) 1.0358(7) 0.1484(7) 0.044(3) 1.0000 Uiso .
C10 C 0.5272(9) 1.0281(7) 0.0917(7) 0.045(3) 1.0000 Uiso .
C11 C 0.4346(9) 1.0104(6) 0.0914(7) 0.044(3) 1.0000 Uiso .
C12 C 0.3709(8) 0.9988(6) 0.1492(6) 0.029(3) 1.0000 Uiso .
C13 C 0.2457(8) 0.9034(6) 0.4000(6) 0.032(3) 1.0000 Uiso .
C14 C 0.2689(9) 0.8326(7) 0.4139(7) 0.045(3) 1.0000 Uiso .
C15 C 0.3184(9) 0.8080(7) 0.4640(7) 0.050(4) 1.0000 Uiso .
C16 C 0.3481(9) 0.8556(7) 0.4991(7) 0.050(4) 1.0000 Uiso .
C17 C 0.3262(8) 0.9250(7) 0.4860(6) 0.043(3) 1.0000 Uiso .
C18 C 0.2761(8) 0.9499(6) 0.4369(6) 0.037(3) 1.0000 Uiso .
C19 C 0.0588(8) 0.9226(6) 0.3814(6) 0.032(3) 1.0000 Uiso .
C20 C -0.0156(8) 0.9276(6) 0.3478(7) 0.037(3) 1.0000 Uiso .
C21 C -0.1074(10) 0.9217(7) 0.3789(7) 0.051(4) 1.0000 Uiso .
C22 C -0.1246(12) 0.9094(8) 0.4462(9) 0.073(5) 1.0000 Uiso .
C23 C -0.0523(13) 0.9025(10) 0.4821(11) 0.092(6) 1.0000 Uiso .
C24 C 0.0402(11) 0.9090(8) 0.4484(8) 0.067(5) 1.0000 Uiso .
C25 C 0.1809(8) 1.0393(6) 0.1458(6) 0.032(3) 1.0000 Uiso .
C26 C 0.2142(10) 1.1079(7) 0.1210(7) 0.047(4) 1.0000 Uiso .
C27 C 0.1546(10) 1.1627(8) 0.1100(8) 0.060(4) 1.0000 Uiso .
C28 C 0.0601(9) 1.1516(7) 0.1255(7) 0.049(4) 1.0000 Uiso .
C29 C 0.0254(10) 1.0836(7) 0.1500(7) 0.049(4) 1.0000 Uiso .
C30 C 0.0845(8) 1.0291(7) 0.1613(6) 0.039(3) 1.0000 Uiso .
C31 C 0.2569(8) 0.9346(6) 0.0750(6) 0.030(3) 1.0000 Uiso .
C32 C 0.3148(8) 0.8789(6) 0.0603(6) 0.036(3) 1.0000 Uiso .
C33 C 0.3116(9) 0.8509(7) 0.0033(6) 0.042(3) 1.0000 Uiso .
C34 C 0.2550(9) 0.8789(7) -0.0384(7) 0.046(4) 1.0000 Uiso .
C35 C 0.2005(9) 0.9359(7) -0.0274(7) 0.049(4) 1.0000 Uiso .
C36 C 0.2012(8) 0.9634(6) 0.0305(6) 0.040(3) 1.0000 Uiso .
C37 C 0.2129(8) 0.7480(6) 0.1886(6) 0.034(3) 1.0000 Uiso .
C38 C 0.0366(8) 0.8104(6) 0.1574(6) 0.035(3) 1.0000 Uiso .
C39 C 0.0671(9) 0.8064(7) 0.0929(7) 0.046(4) 1.0000 Uiso .
C40 C 0.0092(10) 0.8253(8) 0.0454(8) 0.062(4) 1.0000 Uiso .
C41 C -0.0763(11) 0.8490(8) 0.0634(8) 0.063(4) 1.0000 Uiso .
C42 C -0.1085(11) 0.8531(8) 0.1283(8) 0.066(4) 1.0000 Uiso .
C43 C -0.0514(10) 0.8336(7) 0.1740(8) 0.052(4) 1.0000 Uiso .
C44 C 0.0462(8) 0.7303(6) 0.2849(6) 0.031(3) 1.0000 Uiso .
C45 C 0.0311(9) 0.7422(8) 0.3472(7) 0.053(4) 1.0000 Uiso .
C46 C -0.0132(11) 0.6885(9) 0.3978(9) 0.075(5) 1.0000 Uiso .
C47 C -0.0391(11) 0.6251(9) 0.3824(9) 0.067(4) 1.0000 Uiso .
C48 C -0.0244(10) 0.6144(8) 0.3207(8) 0.061(4) 1.0000 Uiso .
C49 C 0.0184(9) 0.6668(7) 0.2707(7) 0.045(3) 1.0000 Uiso .
C50 C 0.3094(8) 0.6997(6) 0.2979(6) 0.034(3) 1.0000 Uiso .
C51 C 0.2544(9) 0.6393(7) 0.3110(7) 0.050(4) 1.0000 Uiso .
C52 C 0.2726(10) 0.5822(8) 0.3590(7) 0.053(4) 1.0000 Uiso .
C53 C 0.3438(9) 0.5862(7) 0.3918(7) 0.051(4) 1.0000 Uiso .
C54 C 0.3975(10) 0.6448(7) 0.3814(7) 0.052(4) 1.0000 Uiso .
C55 C 0.3825(9) 0.7024(7) 0.3343(7) 0.048(4) 1.0000 Uiso .
C56 C 0.4102(8) 0.7756(6) 0.1834(6) 0.038(3) 1.0000 Uiso .
C57 C 0.4786(9) 0.8264(7) 0.1864(7) 0.046(4) 1.0000 Uiso .
C58 C 0.5655(10) 0.8286(8) 0.1449(8) 0.060(4) 1.0000 Uiso .
C59 C 0.5806(11) 0.7832(8) 0.1025(8) 0.067(4) 1.0000 Uiso .
C60 C 0.5171(10) 0.7330(8) 0.0983(8) 0.062(4) 1.0000 Uiso .
C61 C 0.4316(9) 0.7287(7) 0.1400(6) 0.043(3) 1.0000 Uiso .
C101 C 0.5759(8) 0.5025(6) 0.1464(6) 0.030(3) 1.0000 Uiso .
C102 C 0.5428(9) 0.5191(6) 0.0862(7) 0.042(3) 1.0000 Uiso .
C103 C 0.4520(9) 0.5380(6) 0.0838(7) 0.043(3) 1.0000 Uiso .
C104 C 0.3919(10) 0.5414(7) 0.1390(7) 0.051(4) 1.0000 Uiso .
C105 C 0.4214(9) 0.5273(7) 0.1998(7) 0.048(4) 1.0000 Uiso .
C106 C 0.5136(8) 0.5097(6) 0.2012(6) 0.033(3) 1.0000 Uiso .
C107 C 0.5967(8) 0.5469(6) 0.2796(6) 0.031(3) 1.0000 Uiso .
C108 C 0.5848(9) 0.6183(6) 0.2587(6) 0.041(3) 1.0000 Uiso .
C109 C 0.6423(9) 0.6659(7) 0.2765(7) 0.051(4) 1.0000 Uiso .
C110 C 0.7065(9) 0.6434(7) 0.3160(7) 0.048(4) 1.0000 Uiso .
C111 C 0.7159(9) 0.5720(7) 0.3371(7) 0.044(3) 1.0000 Uiso .
C112 C 0.6603(8) 0.5220(6) 0.3181(6) 0.033(3) 1.0000 Uiso .
C113 C 0.7249(8) 0.4381(6) 0.0731(6) 0.032(3) 1.0000 Uiso .
C114 C 0.6774(9) 0.3835(6) 0.0563(6) 0.039(3) 1.0000 Uiso .
C115 C 0.7050(9) 0.3585(7) -0.0019(6) 0.041(3) 1.0000 Uiso .
C116 C 0.7803(9) 0.3866(7) -0.0429(7) 0.052(4) 1.0000 Uiso .
C117 C 0.8302(9) 0.4422(7) -0.0299(7) 0.048(4) 1.0000 Uiso .
C118 C 0.8020(8) 0.4674(6) 0.0288(6) 0.040(3) 1.0000 Uiso .
C119 C 0.7664(8) 0.5408(6) 0.1468(6) 0.032(3) 1.0000 Uiso .
C120 C 0.7432(9) 0.6090(6) 0.1248(6) 0.040(3) 1.0000 Uiso .
C121 C 0.8071(9) 0.6650(7) 0.1176(7) 0.050(4) 1.0000 Uiso .
C122 C 0.8937(9) 0.6505(7) 0.1319(7) 0.050(4) 1.0000 Uiso .
C123 C 0.9202(9) 0.5838(7) 0.1537(7) 0.047(3) 1.0000 Uiso .
C124 C 0.8547(8) 0.5284(6) 0.1619(6) 0.036(3) 1.0000 Uiso .
C125 C 0.7740(8) 0.4184(6) 0.3789(6) 0.032(3) 1.0000 Uiso .
C126 C 0.8621(8) 0.4297(6) 0.3443(7) 0.040(3) 1.0000 Uiso .
C127 C 0.9404(10) 0.4207(7) 0.3736(7) 0.049(4) 1.0000 Uiso .
C128 C 0.9300(10) 0.4012(7) 0.4400(8) 0.057(4) 1.0000 Uiso .
C129 C 0.8436(11) 0.3879(9) 0.4767(9) 0.074(5) 1.0000 Uiso .
C130 C 0.7641(10) 0.3973(7) 0.4460(7) 0.055(4) 1.0000 Uiso .
C131 C 0.5768(7) 0.3945(6) 0.3990(6) 0.026(3) 1.0000 Uiso .
C132 C 0.5610(8) 0.3230(6) 0.4153(6) 0.039(3) 1.0000 Uiso .
C133 C 0.4893(9) 0.2950(7) 0.4656(7) 0.047(4) 1.0000 Uiso .
C134 C 0.4329(9) 0.3395(7) 0.4971(7) 0.043(3) 1.0000 Uiso .
C135 C 0.4463(9) 0.4108(7) 0.4798(7) 0.047(4) 1.0000 Uiso .
C136 C 0.5191(8) 0.4391(7) 0.4316(6) 0.037(3) 1.0000 Uiso .
C137 C 0.7137(8) 0.2480(7) 0.1863(7) 0.038(3) 1.0000 Uiso .
C138 C 0.8391(8) 0.2294(6) 0.2797(6) 0.031(3) 1.0000 Uiso .
C139 C 0.8676(8) 0.1636(7) 0.2658(7) 0.043(3) 1.0000 Uiso .
C140 C 0.8914(9) 0.1125(7) 0.3139(7) 0.049(4) 1.0000 Uiso .
C141 C 0.8872(9) 0.1240(7) 0.3761(7) 0.044(3) 1.0000 Uiso .
C142 C 0.8611(9) 0.1891(7) 0.3903(7) 0.052(4) 1.0000 Uiso .
C143 C 0.8355(8) 0.2408(7) 0.3429(6) 0.040(3) 1.0000 Uiso .
C144 C 0.9019(8) 0.3106(6) 0.1531(6) 0.032(3) 1.0000 Uiso .
C145 C 0.9834(10) 0.3359(7) 0.1711(8) 0.054(4) 1.0000 Uiso .
C146 C 1.0602(11) 0.3559(8) 0.1228(8) 0.064(4) 1.0000 Uiso .
C147 C 1.0577(11) 0.3481(8) 0.0598(8) 0.065(4) 1.0000 Uiso .
C148 C 0.9816(10) 0.3247(7) 0.0414(8) 0.057(4) 1.0000 Uiso .
C149 C 0.9013(9) 0.3053(7) 0.0891(7) 0.044(3) 1.0000 Uiso .
C150 C 0.5619(8) 0.2023(6) 0.2950(6) 0.034(3) 1.0000 Uiso .
C151 C 0.4723(9) 0.2038(7) 0.3289(7) 0.051(4) 1.0000 Uiso .
C152 C 0.4345(11) 0.1474(8) 0.3768(8) 0.061(4) 1.0000 Uiso .
C153 C 0.4872(9) 0.0907(7) 0.3905(7) 0.051(4) 1.0000 Uiso .
C154 C 0.5755(10) 0.0874(7) 0.3594(7) 0.053(4) 1.0000 Uiso .
C155 C 0.6134(9) 0.1429(6) 0.3115(6) 0.037(3) 1.0000 Uiso .
C156 C 0.5174(8) 0.2781(6) 0.1788(6) 0.035(3) 1.0000 Uiso .
C157 C 0.5162(9) 0.2281(7) 0.1376(6) 0.043(3) 1.0000 Uiso .
C158 C 0.4498(10) 0.2326(8) 0.0959(7) 0.057(4) 1.0000 Uiso .
C159 C 0.3856(10) 0.2843(8) 0.0968(8) 0.060(4) 1.0000 Uiso .
C160 C 0.3836(11) 0.3331(8) 0.1392(8) 0.061(4) 1.0000 Uiso .
C161 C 0.4517(9) 0.3299(7) 0.1785(7) 0.047(4) 1.0000 Uiso .
C200 C 0.5563(14) 0.8911(10) 0.3679(10) 0.100(6) 1.0000 Uiso .
C300 C 0.252(2) 0.3673(14) 0.3884(14) 0.053(8) 0.5000 Uiso .
Cl1 Cl 0.5882(5) 0.8087(4) 0.3525(3) 0.132(2) 1.0000 Uiso .
Cl2 Cl 0.6013(4) 0.9013(3) 0.4437(3) 0.0954(15) 1.0000 Uiso .
Cl3 Cl 0.2241(10) 0.2836(7) 0.4001(7) 0.138(5) 0.5000 Uiso .
Cl4 Cl 0.1992(5) 0.4038(4) 0.4594(4) 0.061(2) 0.5000 Uiso .
B1 B 0.7705(11) 0.9943(8) 0.2246(8) 0.045(4) 1.0000 Uiso .
B2 B 0.1452(13) 0.4898(9) 0.2245(9) 0.057(5) 1.0000 Uiso .
F1 F 0.7237(7) 0.9458(5) 0.1984(5) 0.088(3) 1.0000 Uiso .
F2 F 0.7260(7) 0.9956(5) 0.2872(5) 0.086(3) 1.0000 Uiso .
F3 F 0.8601(6) 0.9728(4) 0.2273(4) 0.070(2) 1.0000 Uiso .
F4 F 0.7701(5) 1.0604(4) 0.1877(4) 0.062(2) 1.0000 Uiso .
F5 F 0.1591(7) 0.4823(6) 0.2883(6) 0.099(3) 1.0000 Uiso .
F6 F 0.2028(7) 0.4487(5) 0.1896(5) 0.093(3) 1.0000 Uiso .
F7 F 0.0539(6) 0.4719(4) 0.2241(4) 0.071(2) 1.0000 Uiso .
F8 F 0.1630(6) 0.5607(5) 0.1965(5) 0.074(3) 1.0000 Uiso .
H21 H 0.0746 1.0613 0.3561 0.0501 1.0000 Uiso R
H31 H 0.1054 1.1819 0.3185 0.0611 1.0000 Uiso R
H41 H 0.2475 1.2167 0.2552 0.0601 1.0000 Uiso R
H51 H 0.3608 1.1357 0.2329 0.0480 1.0000 Uiso R
H81 H 0.5152 1.0319 0.2460 0.0479 1.0000 Uiso R
H91 H 0.6201 1.0470 0.1478 0.0539 1.0000 Uiso R
H101 H 0.5688 1.0348 0.0527 0.0542 1.0000 Uiso R
H111 H 0.4153 1.0065 0.0522 0.0530 1.0000 Uiso R
H141 H 0.2504 0.8011 0.3892 0.0540 1.0000 Uiso R
H151 H 0.3312 0.7602 0.4740 0.0611 1.0000 Uiso R
H161 H 0.3833 0.8402 0.5319 0.0601 1.0000 Uiso R
H171 H 0.3454 0.9565 0.5106 0.0520 1.0000 Uiso R
H181 H 0.2625 0.9977 0.4282 0.0451 1.0000 Uiso R
H201 H -0.0034 0.9354 0.3023 0.0450 1.0000 Uiso R
H211 H -0.1559 0.9260 0.3545 0.0611 1.0000 Uiso R
H221 H -0.1857 0.9058 0.4678 0.0872 1.0000 Uiso R
H231 H -0.0640 0.8939 0.5274 0.1092 1.0000 Uiso R
H241 H 0.0890 0.9038 0.4721 0.0801 1.0000 Uiso R
H261 H 0.2778 1.1168 0.1116 0.0559 1.0000 Uiso R
H271 H 0.1789 1.2080 0.0914 0.0720 1.0000 Uiso R
H281 H 0.0198 1.1893 0.1194 0.0592 1.0000 Uiso R
H291 H -0.0381 1.0750 0.1586 0.0589 1.0000 Uiso R
H301 H 0.0598 0.9845 0.1797 0.0480 1.0000 Uiso R
H321 H 0.3554 0.8606 0.0884 0.0439 1.0000 Uiso R
H331 H 0.3489 0.8131 -0.0053 0.0510 1.0000 Uiso R
H341 H 0.2523 0.8594 -0.0758 0.0552 1.0000 Uiso R
H351 H 0.1639 0.9561 -0.0578 0.0590 1.0000 Uiso R
H361 H 0.1636 1.0011 0.0387 0.0481 1.0000 Uiso R
H371 H 0.2322 0.7643 0.1420 0.0422 1.0000 Uiso R
H372 H 0.2029 0.6969 0.1971 0.0422 1.0000 Uiso R
H391 H 0.1264 0.7906 0.0804 0.0559 1.0000 Uiso R
H401 H 0.0302 0.8215 0.0019 0.0750 1.0000 Uiso R
H411 H -0.1142 0.8625 0.0320 0.0760 1.0000 Uiso R
H421 H -0.1680 0.8686 0.1409 0.0790 1.0000 Uiso R
H431 H -0.0734 0.8361 0.2175 0.0629 1.0000 Uiso R
H451 H 0.0492 0.7850 0.3569 0.0639 1.0000 Uiso R
H461 H -0.0245 0.6961 0.4410 0.0891 1.0000 Uiso R
H471 H -0.0675 0.5895 0.4155 0.0792 1.0000 Uiso R
H481 H -0.0426 0.5716 0.3110 0.0722 1.0000 Uiso R
H491 H 0.0284 0.6593 0.2278 0.0541 1.0000 Uiso R
H511 H 0.2055 0.6361 0.2882 0.0599 1.0000 Uiso R
H521 H 0.2347 0.5419 0.3681 0.0641 1.0000 Uiso R
H531 H 0.3562 0.5474 0.4222 0.0621 1.0000 Uiso R
H541 H 0.4451 0.6475 0.4056 0.0641 1.0000 Uiso R
H551 H 0.4204 0.7426 0.3267 0.0590 1.0000 Uiso R
H571 H 0.4664 0.8584 0.2154 0.0560 1.0000 Uiso R
H581 H 0.6114 0.8610 0.1474 0.0720 1.0000 Uiso R
H591 H 0.6371 0.7864 0.0743 0.0801 1.0000 Uiso R
H601 H 0.5300 0.7023 0.0683 0.0740 1.0000 Uiso R
H611 H 0.3885 0.6939 0.1385 0.0519 1.0000 Uiso R
H1021 H 0.5831 0.5171 0.0476 0.0509 1.0000 Uiso R
H1031 H 0.4324 0.5488 0.0433 0.0521 1.0000 Uiso R
H1041 H 0.3304 0.5531 0.1367 0.0611 1.0000 Uiso R
H1051 H 0.3807 0.5296 0.2385 0.0579 1.0000 Uiso R
H1081 H 0.5389 0.6334 0.2336 0.0501 1.0000 Uiso R
H1091 H 0.6378 0.7140 0.2611 0.0621 1.0000 Uiso R
H1101 H 0.7441 0.6761 0.3285 0.0571 1.0000 Uiso R
H1111 H 0.7594 0.5569 0.3639 0.0531 1.0000 Uiso R
H1141 H 0.6254 0.3634 0.0850 0.0479 1.0000 Uiso R
H1151 H 0.6706 0.3226 -0.0121 0.0491 1.0000 Uiso R
H1161 H 0.7999 0.3684 -0.0810 0.0632 1.0000 Uiso R
H1171 H 0.8816 0.4625 -0.0593 0.0580 1.0000 Uiso R
H1181 H 0.8353 0.5044 0.0383 0.0481 1.0000 Uiso R
H1201 H 0.6843 0.6181 0.1145 0.0490 1.0000 Uiso R
H1211 H 0.7904 0.7112 0.1032 0.0609 1.0000 Uiso R
H1221 H 0.9363 0.6876 0.1264 0.0601 1.0000 Uiso R
H1231 H 0.9796 0.5748 0.1629 0.0560 1.0000 Uiso R
H1241 H 0.8705 0.4829 0.1778 0.0439 1.0000 Uiso R
H1261 H 0.8693 0.4440 0.2991 0.0480 1.0000 Uiso R
H1271 H 0.9995 0.4276 0.3483 0.0590 1.0000 Uiso R
H1281 H 0.9822 0.3970 0.4604 0.0683 1.0000 Uiso R
H1291 H 0.8374 0.3726 0.5216 0.0891 1.0000 Uiso R
H1301 H 0.7051 0.3891 0.4706 0.0661 1.0000 Uiso R
H1321 H 0.5983 0.2928 0.3928 0.0471 1.0000 Uiso R
H1331 H 0.4805 0.2461 0.4774 0.0571 1.0000 Uiso R
H1341 H 0.3852 0.3213 0.5307 0.0520 1.0000 Uiso R
H1351 H 0.4067 0.4409 0.5005 0.0571 1.0000 Uiso R
H1361 H 0.5294 0.4880 0.4211 0.0460 1.0000 Uiso R
H1371 H 0.7206 0.1972 0.1958 0.0460 1.0000 Uiso R
H1372 H 0.7168 0.2635 0.1396 0.0460 1.0000 Uiso R
H1391 H 0.8704 0.1543 0.2234 0.0522 1.0000 Uiso R
H1401 H 0.9107 0.0689 0.3037 0.0590 1.0000 Uiso R
H1411 H 0.9017 0.0881 0.4086 0.0542 1.0000 Uiso R
H1421 H 0.8607 0.1985 0.4324 0.0622 1.0000 Uiso R
H1431 H 0.8158 0.2839 0.3538 0.0490 1.0000 Uiso R
H1451 H 0.9854 0.3388 0.2147 0.0649 1.0000 Uiso R
H1461 H 1.1132 0.3744 0.1338 0.0770 1.0000 Uiso R
H1471 H 1.1110 0.3592 0.0285 0.0770 1.0000 Uiso R
H1481 H 0.9808 0.3210 -0.0020 0.0680 1.0000 Uiso R
H1491 H 0.8481 0.2888 0.0767 0.0540 1.0000 Uiso R
H1511 H 0.4369 0.2431 0.3193 0.0608 1.0000 Uiso R
H1521 H 0.3741 0.1493 0.3987 0.0741 1.0000 Uiso R
H1531 H 0.4621 0.0530 0.4224 0.0611 1.0000 Uiso R
H1541 H 0.6110 0.0479 0.3700 0.0639 1.0000 Uiso R
H1551 H 0.6741 0.1401 0.2905 0.0449 1.0000 Uiso R
H1571 H 0.5592 0.1923 0.1379 0.0518 1.0000 Uiso R
H1581 H 0.4500 0.2003 0.0676 0.0681 1.0000 Uiso R
H1591 H 0.3421 0.2873 0.0686 0.0721 1.0000 Uiso R
H1601 H 0.3379 0.3670 0.1410 0.0742 1.0000 Uiso R
H1611 H 0.4530 0.3632 0.2053 0.0570 1.0000 Uiso R
H2001 H 0.5860 0.9263 0.3323 0.1162 1.0000 Uiso R
H2002 H 0.4892 0.8950 0.3716 0.1154 1.0000 Uiso R
H3001 H 0.3191 0.3747 0.3794 0.0628 0.5000 Uiso R
H3002 H 0.2273 0.3908 0.3509 0.0631 0.5000 Uiso R

loop_
_atom_site_aniso_label
_atom_site_aniso_U_11
_atom_site_aniso_U_22
_atom_site_aniso_U_33
_atom_site_aniso_U_23
_atom_site_aniso_U_13
_atom_site_aniso_U_12
Cu1 0.0409(10) 0.0264(8) 0.0239(10) -0.0062(7) -0.0056(7) -0.0029(7)
Cu2 0.0384(9) 0.0258(8) 0.0243(10) -0.0047(7) -0.0063(7) 0.0020(7)
P1 0.036(2) 0.0319(18) 0.024(2) -0.0061(15) -0.0057(15) -0.0002(15)
P2 0.040(2) 0.0279(17) 0.0224(19) -0.0043(14) -0.0067(15) -0.0027(14)
P3 0.039(2) 0.0306(18) 0.028(2) -0.0074(15) -0.0066(16) -0.0014(15)
P4 0.040(2) 0.0316(18) 0.029(2) -0.0067(15) -0.0092(15) 0.0040(15)
P101 0.0379(19) 0.0282(17) 0.024(2) -0.0072(14) -0.0080(15) 0.0016(14)
P102 0.039(2) 0.0281(18) 0.023(2) -0.0058(15) -0.0052(15) 0.0019(14)
P103 0.0359(19) 0.0291(17) 0.025(2) -0.0052(14) -0.0057(15) 0.0025(14)
P104 0.038(2) 0.0291(18) 0.030(2) -0.0070(15) -0.0080(15) -0.0016(14)

loop_
_atom_type_symbol
_atom_type_scat_dispersion_real
_atom_type_scat_dispersion_imag
_atom_type_scat_Cromer_Mann_a1
_atom_type_scat_Cromer_Mann_b1
_atom_type_scat_Cromer_Mann_a2
_atom_type_scat_Cromer_Mann_b2
_atom_type_scat_Cromer_Mann_a3
_atom_type_scat_Cromer_Mann_b3
_atom_type_scat_Cromer_Mann_a4
_atom_type_scat_Cromer_Mann_b4
_atom_type_scat_Cromer_Mann_c
_atom_type_scat_source
C 0.0033 0.0016 2.3100 20.8439 1.0200 10.2075 1.5886 0.5687 0.8650 51.6512 0.2156 'International Tables Vol C 4.2.6.8 and 6.1.1.4'
H 0.0000 0.0000 0.4930 10.5109 0.3229 26.1257 0.1402 3.1424 0.0408 57.7998 0.0030 'International Tables Vol C 4.2.6.8 and 6.1.1.4'
O 0.0106 0.0060 3.0485 13.2771 2.2868 5.7011 1.5463 0.3239 0.8670 32.9089 0.2508 'International Tables Vol C 4.2.6.8 and 6.1.1.4'
F 0.0171 0.0103 3.5392 10.2825 2.6412 4.2944 1.5170 0.2615 1.0243 26.1476 0.2776 'International Tables Vol C 4.2.6.8 and 6.1.1.4'
P 0.1023 0.0942 6.4345 1.9067 4.1791 27.1570 1.7800 0.5260 1.4908 68.1645 1.1149 'International Tables Vol C 4.2.6.8 and 6.1.1.4'
Cu 0.3201 1.2651 13.3380 3.5828 7.1676 0.2470 5.6158 11.3966 1.6735 64.8126 1.1910 'International Tables Vol C 4.2.6.8 and 6.1.1.4'
B 0.0013 0.0007 2.0545 23.2185 1.3326 1.0210 1.0979 60.3498 0.7068 0.1403 -0.1932 'International Tables Vol C 4.2.6.8 and 6.1.1.4'
Cl 0.1484 0.1585 11.4604 0.0104 7.1964 1.1662 6.2556 18.5194 1.6455 47.7784 -9.5574 'International Tables Vol C 4.2.6.8 and 6.1.1.4'

loop_
_geom_angle_atom_site_label_1
_geom_angle_atom_site_label_2
_geom_angle_atom_site_label_3
_geom_angle
_geom_angle_publ_flag
P1 Cu1 P2 110.51(13) yes
P1 Cu1 P3 124.44(13) yes
P2 Cu1 P3 109.77(13) yes
P1 Cu1 P4 125.43(13) yes
P2 Cu1 P4 108.26(13) yes
P3 Cu1 P4 73.28(12) yes
P101 Cu2 P102 111.20(12) yes
P101 Cu2 P103 109.44(13) yes
P102 Cu2 P103 124.03(13) yes
P101 Cu2 P104 109.51(12) yes
P102 Cu2 P104 123.63(13) yes
P103 Cu2 P104 73.86(12) yes
Cu1 P1 C1 111.1(4) yes
Cu1 P1 C13 116.9(4) yes
C1 P1 C13 104.0(5) yes
Cu1 P1 C19 117.3(4) yes
C1 P1 C19 103.0(5) yes
C13 P1 C19 102.9(6) yes
Cu1 P2 C12 113.9(4) yes
Cu1 P2 C25 114.5(4) yes
C12 P2 C25 105.9(5) yes
Cu1 P2 C31 115.9(4) yes
C12 P2 C31 103.6(5) yes
C25 P2 C31 101.6(5) yes
Cu1 P3 C37 90.0(4) yes
Cu1 P3 C38 126.2(4) yes
C37 P3 C38 107.4(6) yes
Cu1 P3 C44 120.4(4) yes
C37 P3 C44 103.8(6) yes
C38 P3 C44 104.5(5) yes
Cu1 P4 C37 87.2(4) yes
Cu1 P4 C50 128.7(4) yes
C37 P4 C50 105.5(6) yes
Cu1 P4 C56 124.0(4) yes
C37 P4 C56 105.3(6) yes
C50 P4 C56 100.7(6) yes
Cu2 P101 C101 113.7(4) yes
Cu2 P101 C113 115.9(4) yes
C101 P101 C113 103.1(5) yes
Cu2 P101 C119 115.2(4) yes
C101 P101 C119 105.3(5) yes
C113 P101 C119 102.1(6) yes
Cu2 P102 C112 111.0(4) yes
Cu2 P102 C125 116.2(4) yes
C112 P102 C125 103.0(5) yes
Cu2 P102 C131 116.7(4) yes
C112 P102 C131 104.5(5) yes
C125 P102 C131 104.0(5) yes
Cu2 P103 C137 90.0(4) yes
Cu2 P103 C138 122.3(4) yes
C137 P103 C138 104.0(6) yes
Cu2 P103 C144 125.6(4) yes
C137 P103 C144 107.0(6) yes
C138 P103 C144 103.4(5) yes
Cu2 P104 C137 87.0(4) yes
Cu2 P104 C150 127.8(4) yes
C137 P104 C150 105.7(6) yes
Cu2 P104 C156 124.7(4) yes
C137 P104 C156 106.2(6) yes
C150 P104 C156 100.4(5) yes
C6 O1 C7 116.6(9) yes
C106 O101 C107 117.3(9) yes
P1 C1 C2 125.2(9) yes
P1 C1 C6 117.1(9) yes
C2 C1 C6 117.4(11) yes
C1 C2 C3 121.6(12) yes
C1 C2 H21 119.6 no
C3 C2 H21 118.8 no
C2 C3 C4 117.9(13) yes
C2 C3 H31 120.8 no
C4 C3 H31 121.4 no
C3 C4 C5 122.9(13) yes
C3 C4 H41 118.8 no
C5 C4 H41 118.3 no
C4 C5 C6 117.1(12) yes
C4 C5 H51 122.1 no
C6 C5 H51 120.8 no
O1 C6 C5 121.5(11) yes
O1 C6 C1 115.4(10) yes
C5 C6 C1 123.0(11) yes
O1 C7 C8 115.3(10) yes
O1 C7 C12 120.0(10) yes
C8 C7 C12 124.5(11) yes
C7 C8 C9 117.6(12) yes
C7 C8 H81 120.9 no
C9 C8 H81 121.6 no
C8 C9 C10 119.8(12) yes
C8 C9 H91 120.0 no
C10 C9 H91 120.2 no
C9 C10 C11 121.3(13) yes
C9 C10 H101 119.3 no
C11 C10 H101 119.4 no
C10 C11 C12 120.8(12) yes
C10 C11 H111 119.6 no
C12 C11 H111 119.6 no
P2 C12 C11 122.9(9) yes
P2 C12 C7 121.0(9) yes
C11 C12 C7 115.9(11) yes
P1 C13 C14 119.1(9) yes
P1 C13 C18 122.9(9) yes
C14 C13 C18 118.0(11) yes
C13 C14 C15 121.5(13) yes
C13 C14 H141 119.1 no
C15 C14 H141 119.4 no
C14 C15 C16 118.9(13) yes
C14 C15 H151 120.6 no
C16 C15 H151 120.4 no
C15 C16 C17 120.3(13) yes
C15 C16 H161 120.0 no
C17 C16 H161 119.7 no
C16 C17 C18 121.3(13) yes
C16 C17 H171 119.6 no
C18 C17 H171 119.0 no
C13 C18 C17 120.0(12) yes
C13 C18 H181 119.8 no
C17 C18 H181 120.2 no
P1 C19 C20 119.9(10) yes
P1 C19 C24 122.2(10) yes
C20 C19 C24 117.8(12) yes
C19 C20 C21 123.0(13) yes
C19 C20 H201 118.2 no
C21 C20 H201 118.7 no
C20 C21 C22 118.2(14) yes
C20 C21 H211 120.6 no
C22 C21 H211 121.2 no
C21 C22 C23 120.9(17) yes
C21 C22 H221 119.3 no
C23 C22 H221 119.8 no
C22 C23 C24 119.0(20) yes
C22 C23 H231 120.8 no
C24 C23 H231 120.2 no
C23 C24 C19 121.0(16) yes
C23 C24 H241 119.4 no
C19 C24 H241 119.5 no
P2 C25 C26 123.6(9) yes
P2 C25 C30 119.2(9) yes
C26 C25 C30 117.1(11) yes
C25 C26 C27 121.2(13) yes
C25 C26 H261 119.3 no
C27 C26 H261 119.5 no
C26 C27 C28 120.8(14) yes
C26 C27 H271 119.4 no
C28 C27 H271 119.9 no
C27 C28 C29 119.0(13) yes
C27 C28 H281 120.5 no
C29 C28 H281 120.5 no
C28 C29 C30 120.3(13) yes
C28 C29 H291 119.9 no
C30 C29 H291 119.7 no
C25 C30 C29 121.5(12) yes
C25 C30 H301 119.6 no
C29 C30 H301 118.9 no
P2 C31 C32 118.9(9) yes
P2 C31 C36 122.5(9) yes
C32 C31 C36 118.5(12) yes
C31 C32 C33 120.1(12) yes
C31 C32 H321 119.9 no
C33 C32 H321 120.0 no
C32 C33 C34 119.9(13) yes
C32 C33 H331 119.5 no
C34 C33 H331 120.7 no
C33 C34 C35 121.7(14) yes
C33 C34 H341 119.4 no
C35 C34 H341 118.9 no
C34 C35 C36 119.0(13) yes
C34 C35 H351 120.7 no
C36 C35 H351 120.3 no
C35 C36 C31 120.6(12) yes
C35 C36 H361 119.5 no
C31 C36 H361 120.0 no
P4 C37 P3 100.4(6) yes
P4 C37 H371 111.0 no
P3 C37 H371 110.9 no
P4 C37 H372 111.6 no
P3 C37 H372 112.7 no
H371 C37 H372 109.8 no
P3 C38 C39 123.8(10) yes
P3 C38 C43 118.0(11) yes
C39 C38 C43 117.9(13) yes
C38 C39 C40 120.9(13) yes
C38 C39 H391 119.7 no
C40 C39 H391 119.5 no
C39 C40 C41 119.6(16) yes
C39 C40 H401 120.1 no
C41 C40 H401 120.3 no
C40 C41 C42 120.5(16) yes
C40 C41 H411 119.8 no
C42 C41 H411 119.7 no
C41 C42 C43 119.1(16) yes
C41 C42 H421 120.7 no
C43 C42 H421 120.3 no
C42 C43 C38 122.2(16) yes
C42 C43 H431 118.8 no
C38 C43 H431 119.0 no
P3 C44 C45 119.8(10) yes
P3 C44 C49 119.8(10) yes
C45 C44 C49 120.2(12) yes
C44 C45 C46 119.2(14) yes
C44 C45 H451 120.4 no
C46 C45 H451 120.3 no
C45 C46 C47 119.4(17) yes
C45 C46 H461 120.1 no
C47 C46 H461 120.5 no
C46 C47 C48 120.6(17) yes
C46 C47 H471 119.8 no
C48 C47 H471 119.6 no
C47 C48 C49 120.4(15) yes
C47 C48 H481 119.7 no
C49 C48 H481 119.9 no
C48 C49 C44 120.1(14) yes
C48 C49 H491 120.1 no
C44 C49 H491 119.8 no
P4 C50 C51 125.1(10) yes
P4 C50 C55 116.8(9) yes
C51 C50 C55 118.0(12) yes
C50 C51 C52 119.8(13) yes
C50 C51 H511 120.1 no
C52 C51 H511 120.2 no
C51 C52 C53 120.5(14) yes
C51 C52 H521 119.4 no
C53 C52 H521 120.1 no
C52 C53 C54 121.3(14) yes
C52 C53 H531 119.3 no
C54 C53 H531 119.4 no
C53 C54 C55 120.3(14) yes
C53 C54 H541 120.4 no
C55 C54 H541 119.3 no
C50 C55 C54 120.1(13) yes
C50 C55 H551 119.9 no
C54 C55 H551 120.0 no
P4 C56 C57 118.6(10) yes
P4 C56 C61 123.0(10) yes
C57 C56 C61 118.4(12) yes
C56 C57 C58 119.5(14) yes
C56 C57 H571 120.3 no
C58 C57 H571 120.1 no
C57 C58 C59 119.1(15) yes
C57 C58 H581 120.1 no
C59 C58 H581 120.8 no
C58 C59 C60 123.4(16) yes
C58 C59 H591 118.3 no
C60 C59 H591 118.3 no
C59 C60 C61 118.5(15) yes
C59 C60 H601 121.0 no
C61 C60 H601 120.4 no
C60 C61 C56 121.0(13) yes
C60 C61 H611 119.3 no
C56 C61 H611 119.7 no
P101 C101 C102 122.5(9) yes
P101 C101 C106 121.3(9) yes
C102 C101 C106 115.9(11) yes
C101 C102 C103 121.3(12) yes
C101 C102 H1021 119.1 no
C103 C102 H1021 119.7 no
C102 C103 C104 121.0(13) yes
C102 C103 H1031 119.1 no
C104 C103 H1031 119.9 no
C103 C104 C105 120.3(13) yes
C103 C104 H1041 120.0 no
C105 C104 H1041 119.7 no
C104 C105 C106 117.9(13) yes
C104 C105 H1051 121.4 no
C106 C105 H1051 120.7 no
O101 C106 C105 116.4(11) yes
O101 C106 C101 119.9(10) yes
C105 C106 C101 123.6(11) yes
O101 C107 C108 120.9(10) yes
O101 C107 C112 116.1(10) yes
C108 C107 C112 123.0(11) yes
C107 C108 C109 118.0(12) yes
C107 C108 H1081 120.6 no
C109 C108 H1081 121.4 no
C108 C109 C110 121.0(13) yes
C108 C109 H1091 119.5 no
C110 C109 H1091 119.5 no
C109 C110 C111 119.8(13) yes
C109 C110 H1101 120.4 no
C111 C110 H1101 119.9 no
C110 C111 C112 120.5(12) yes
C110 C111 H1111 119.6 no
C112 C111 H1111 119.9 no
P102 C112 C111 124.2(9) yes
P102 C112 C107 118.0(9) yes
C111 C112 C107 117.6(11) yes
P101 C113 C114 120.2(9) yes
P101 C113 C118 122.7(9) yes
C114 C113 C118 117.0(12) yes
C113 C114 C115 122.0(12) yes
C113 C114 H1141 118.5 no
C115 C114 H1141 119.6 no
C114 C115 C116 119.7(13) yes
C114 C115 H1151 119.6 no
C116 C115 H1151 120.7 no
C115 C116 C117 121.5(15) yes
C115 C116 H1161 119.4 no
C117 C116 H1161 119.2 no
C116 C117 C118 118.6(13) yes
C116 C117 H1171 121.0 no
C118 C117 H1171 120.4 no
C117 C118 C113 121.2(12) yes
C117 C118 H1181 119.4 no
C113 C118 H1181 119.4 no
P101 C119 C120 123.1(9) yes
P101 C119 C124 118.3(9) yes
C120 C119 C124 118.6(11) yes
C119 C120 C121 120.9(12) yes
C119 C120 H1201 119.5 no
C121 C120 H1201 119.7 no
C120 C121 C122 118.9(13) yes
C120 C121 H1211 120.2 no
C122 C121 H1211 120.9 no
C121 C122 C123 122.6(13) yes
C121 C122 H1221 118.8 no
C123 C122 H1221 118.7 no
C122 C123 C124 117.9(12) yes
C122 C123 H1231 121.5 no
C124 C123 H1231 120.6 no
C123 C124 C119 121.3(11) yes
C123 C124 H1241 119.6 no
C119 C124 H1241 119.2 no
P102 C125 C126 119.6(10) yes
P102 C125 C130 122.2(10) yes
C126 C125 C130 118.1(12) yes
C125 C126 C127 122.6(13) yes
C125 C126 H1261 118.5 no
C127 C126 H1261 118.9 no
C126 C127 C128 119.0(14) yes
C126 C127 H1271 120.3 no
C128 C127 H1271 120.7 no
C127 C128 C129 120.6(15) yes
C127 C128 H1281 119.6 no
C129 C128 H1281 119.8 no
C128 C129 C130 119.7(17) yes
C128 C129 H1291 120.1 no
C130 C129 H1291 120.2 no
C129 C130 C125 119.9(14) yes
C129 C130 H1301 120.3 no
C125 C130 H1301 119.8 no
P102 C131 C132 117.9(9) yes
P102 C131 C136 122.8(9) yes
C132 C131 C136 119.2(11) yes
C131 C132 C133 120.5(12) yes
C131 C132 H1321 119.7 no
C133 C132 H1321 119.8 no
C132 C133 C134 119.7(13) yes
C132 C133 H1331 119.9 no
C134 C133 H1331 120.4 no
C133 C134 C135 120.2(13) yes
C133 C134 H1341 120.2 no
C135 C134 H1341 119.7 no
C134 C135 C136 120.8(13) yes
C134 C135 H1351 119.9 no
C136 C135 H1351 119.3 no
C131 C136 C135 119.6(12) yes
C131 C136 H1361 120.0 no
C135 C136 H1361 120.4 no
P104 C137 P103 101.2(6) yes
P104 C137 H1371 112.2 no
P103 C137 H1371 111.9 no
P104 C137 H1372 110.5 no
P103 C137 H1372 110.7 no
H1371 C137 H1372 110.1 no
P103 C138 C139 120.5(10) yes
P103 C138 C143 121.6(9) yes
C139 C138 C143 117.8(12) yes
C138 C139 C140 120.5(14) yes
C138 C139 H1391 119.6 no
C140 C139 H1391 119.9 no
C139 C140 C141 121.4(14) yes
C139 C140 H1401 119.4 no
C141 C140 H1401 119.2 no
C140 C141 C142 118.9(14) yes
C140 C141 H1411 120.2 no
C142 C141 H1411 120.9 no
C141 C142 C143 120.7(14) yes
C141 C142 H1421 119.8 no
C143 C142 H1421 119.5 no
C138 C143 C142 120.8(13) yes
C138 C143 H1431 119.7 no
C142 C143 H1431 119.5 no
P103 C144 C145 116.0(10) yes
P103 C144 C149 124.3(9) yes
C145 C144 C149 119.4(12) yes
C144 C145 C146 118.9(15) yes
C144 C145 H1451 120.4 no
C146 C145 H1451 120.6 no
C145 C146 C147 120.0(16) yes
C145 C146 H1461 119.7 no
C147 C146 H1461 120.3 no
C146 C147 C148 122.3(16) yes
C146 C147 H1471 119.0 no
C148 C147 H1471 118.7 no
C147 C148 C149 119.2(15) yes
C147 C148 H1481 120.9 no
C149 C148 H1481 120.0 no
C148 C149 C144 120.2(13) yes
C148 C149 H1491 119.7 no
C144 C149 H1491 120.1 no
P104 C150 C151 118.4(10) yes
P104 C150 C155 124.2(9) yes
C151 C150 C155 117.4(12) yes
C150 C151 C152 121.5(13) yes
C150 C151 H1511 119.1 no
C152 C151 H1511 119.4 no
C151 C152 C153 118.7(15) yes
C151 C152 H1521 120.2 no
C153 C152 H1521 121.2 no
C152 C153 C154 121.8(14) yes
C152 C153 H1531 118.8 no
C154 C153 H1531 119.3 no
C153 C154 C155 119.9(14) yes
C153 C154 H1541 120.5 no
C155 C154 H1541 119.7 no
C150 C155 C154 120.7(12) yes
C150 C155 H1551 120.2 no
C154 C155 H1551 119.1 no
P104 C156 C157 121.8(9) yes
P104 C156 C161 119.1(10) yes
C157 C156 C161 119.1(12) yes
C156 C157 C158 119.6(12) yes
C156 C157 H1571 120.1 no
C158 C157 H1571 120.3 no
C157 C158 C159 119.9(15) yes
C157 C158 H1581 119.7 no
C159 C158 H1581 120.4 no
C158 C159 C160 121.4(15) yes
C158 C159 H1591 119.5 no
C160 C159 H1591 119.2 no
C159 C160 C161 118.3(15) yes
C159 C160 H1601 121.0 no
C161 C160 H1601 120.7 no
C160 C161 C156 121.7(14) yes
C160 C161 H1611 119.2 no
C156 C161 H1611 119.1 no
Cl1 C200 Cl2 106.1(11) yes
Cl1 C200 H2001 109.0 no
Cl2 C200 H2001 109.0 no
Cl1 C200 H2002 109.6 no
Cl2 C200 H2002 113.7 no
H2001 C200 H2002 109.4 no
Cl3 C300 Cl4 108.7(16) yes
Cl3 C300 H3001 111.2 no
Cl4 C300 H3001 112.1 no
Cl3 C300 H3002 108.4 no
Cl4 C300 H3002 108.4 no
H3001 C300 H3002 107.9 no
F1 B1 F2 108.3(12) yes
F1 B1 F3 109.3(12) yes
F2 B1 F3 108.6(12) yes
F1 B1 F4 110.4(13) yes
F2 B1 F4 109.4(13) yes
F3 B1 F4 110.6(12) yes
F5 B2 F6 112.2(14) yes
F5 B2 F7 108.5(14) yes
F6 B2 F7 109.8(14) yes
F5 B2 F8 107.2(14) yes
F6 B2 F8 109.1(14) yes
F7 B2 F8 110.1(13) yes

loop_
_geom_bond_atom_site_label_1
_geom_bond_atom_site_label_2
_geom_bond_distance
_geom_bond_publ_flag
Cu1 P1 2.279(4) yes
Cu1 P2 2.304(3) yes
Cu1 P3 2.333(3) yes
Cu1 P4 2.425(4) yes
Cu2 P101 2.294(3) yes
Cu2 P102 2.268(4) yes
Cu2 P103 2.339(4) yes
Cu2 P104 2.409(3) yes
P1 C1 1.811(11) yes
P1 C13 1.808(12) yes
P1 C19 1.817(12) yes
P2 C12 1.816(11) yes
P2 C25 1.801(12) yes
P2 C31 1.839(13) yes
P3 C37 1.849(12) yes
P3 C38 1.819(12) yes
P3 C44 1.819(12) yes
P4 C37 1.850(12) yes
P4 C50 1.801(12) yes
P4 C56 1.818(13) yes
P101 C101 1.818(11) yes
P101 C113 1.834(13) yes
P101 C119 1.810(12) yes
P102 C112 1.824(12) yes
P102 C125 1.820(12) yes
P102 C131 1.824(11) yes
P103 C137 1.829(12) yes
P103 C138 1.819(12) yes
P103 C144 1.822(12) yes
P104 C137 1.865(13) yes
P104 C150 1.816(12) yes
P104 C156 1.818(12) yes
O1 C6 1.403(14) yes
O1 C7 1.416(14) yes
O101 C106 1.400(14) yes
O101 C107 1.412(13) yes
C1 C2 1.380(16) yes
C1 C6 1.389(16) yes
C2 C3 1.412(17) yes
C2 H21 0.927 no
C3 C4 1.375(18) yes
C3 H31 0.935 no
C4 C5 1.378(17) yes
C4 H41 0.932 no
C5 C6 1.392(16) yes
C5 H51 0.928 no
C7 C8 1.396(16) yes
C7 C12 1.384(16) yes
C8 C9 1.385(17) yes
C8 H81 0.933 no
C9 C10 1.370(17) yes
C9 H91 0.933 no
C10 C11 1.397(17) yes
C10 H101 0.928 no
C11 C12 1.392(17) yes
C11 H111 0.930 no
C13 C14 1.394(16) yes
C13 C18 1.397(16) yes
C14 C15 1.389(18) yes
C14 H141 0.929 no
C15 C16 1.381(18) yes
C15 H151 0.932 no
C16 C17 1.362(17) yes
C16 H161 0.933 no
C17 C18 1.379(17) yes
C17 H171 0.932 no
C18 H181 0.933 no
C19 C20 1.383(16) yes
C19 C24 1.370(19) yes
C20 C21 1.389(18) yes
C20 H201 0.932 no
C21 C22 1.38(2) yes
C21 H211 0.935 no
C22 C23 1.39(2) yes
C22 H221 0.930 no
C23 C24 1.41(2) yes
C23 H231 0.926 no
C24 H241 0.930 no
C25 C26 1.392(16) yes
C25 C30 1.400(16) yes
C26 C27 1.375(18) yes
C26 H261 0.928 no
C27 C28 1.376(18) yes
C27 H271 0.937 no
C28 C29 1.385(18) yes
C28 H281 0.935 no
C29 C30 1.368(17) yes
C29 H291 0.926 no
C30 H301 0.927 no
C31 C32 1.406(16) yes
C31 C36 1.382(16) yes
C32 C33 1.404(17) yes
C32 H321 0.929 no
C33 C34 1.345(17) yes
C33 H331 0.930 no
C34 C35 1.380(18) yes
C34 H341 0.933 no
C35 C36 1.409(18) yes
C35 H351 0.933 no
C36 H361 0.930 no
C37 H371 0.971 no
C37 H372 0.974 no
C38 C39 1.374(17) yes
C38 C43 1.369(18) yes
C39 C40 1.410(19) yes
C39 H391 0.928 no
C40 C41 1.345(19) yes
C40 H401 0.932 no
C41 C42 1.39(2) yes
C41 H411 0.932 no
C42 C43 1.38(2) yes
C42 H421 0.929 no
C43 H431 0.928 no
C44 C45 1.351(18) yes
C44 C49 1.382(17) yes
C45 C46 1.42(2) yes
C45 H451 0.930 no
C46 C47 1.38(2) yes
C46 H461 0.932 no
C47 C48 1.33(2) yes
C47 H471 0.933 no
C48 C49 1.394(19) yes
C48 H481 0.932 no
C49 H491 0.926 no
C50 C51 1.378(17) yes
C50 C55 1.416(17) yes
C51 C52 1.414(18) yes
C51 H511 0.929 no
C52 C53 1.347(18) yes
C52 H521 0.928 no
C53 C54 1.341(18) yes
C53 H531 0.932 no
C54 C55 1.395(18) yes
C54 H541 0.932 no
C55 H551 0.929 no
C56 C57 1.416(17) yes
C56 C61 1.390(17) yes
C57 C58 1.416(19) yes
C57 H571 0.933 no
C58 C59 1.34(2) yes
C58 H581 0.931 no
C59 C60 1.365(19) yes
C59 H591 0.931 no
C60 C61 1.399(19) yes
C60 H601 0.934 no
C61 H611 0.929 no
C101 C102 1.413(17) yes
C101 C106 1.373(16) yes
C102 C103 1.380(17) yes
C102 H1021 0.928 no
C103 C104 1.349(18) yes
C103 H1031 0.932 no
C104 C105 1.398(18) yes
C104 H1041 0.931 no
C105 C106 1.392(17) yes
C105 H1051 0.934 no
C107 C108 1.385(16) yes
C107 C112 1.361(16) yes
C108 C109 1.382(17) yes
C108 H1081 0.934 no
C109 C110 1.372(18) yes
C109 H1091 0.931 no
C110 C111 1.381(17) yes
C110 H1101 0.933 no
C111 C112 1.409(17) yes
C111 H1111 0.930 no
C113 C114 1.386(16) yes
C113 C118 1.393(17) yes
C114 C115 1.391(17) yes
C114 H1141 0.930 no
C115 C116 1.336(18) yes
C115 H1151 0.928 no
C116 C117 1.387(18) yes
C116 H1161 0.930 no
C117 C118 1.402(18) yes
C117 H1171 0.932 no
C118 H1181 0.930 no
C119 C120 1.372(16) yes
C119 C124 1.388(16) yes
C120 C121 1.401(17) yes
C120 H1201 0.929 no
C121 C122 1.362(18) yes
C121 H1211 0.933 no
C122 C123 1.363(17) yes
C122 H1221 0.928 no
C123 C124 1.404(17) yes
C123 H1231 0.928 no
C124 H1241 0.924 no
C125 C126 1.371(16) yes
C125 C130 1.383(18) yes
C126 C127 1.381(17) yes
C126 H1261 0.931 no
C127 C128 1.366(19) yes
C127 H1271 0.935 no
C128 C129 1.37(2) yes
C128 H1281 0.929 no
C129 C130 1.41(2) yes
C129 H1291 0.929 no
C130 H1301 0.930 no
C131 C132 1.369(15) yes
C131 C136 1.387(16) yes
C132 C133 1.399(18) yes
C132 H1321 0.929 no
C133 C134 1.363(18) yes
C133 H1331 0.934 no
C134 C135 1.363(17) yes
C134 H1341 0.930 no
C135 C136 1.387(18) yes
C135 H1351 0.929 no
C136 H1361 0.934 no
C137 H1371 0.971 no
C137 H1372 0.969 no
C138 C139 1.394(17) yes
C138 C143 1.377(17) yes
C139 C140 1.370(18) yes
C139 H1391 0.933 no
C140 C141 1.356(18) yes
C140 H1401 0.931 no
C141 C142 1.372(18) yes
C141 H1411 0.933 no
C142 C143 1.377(17) yes
C142 H1421 0.934 no
C143 H1431 0.928 no
C144 C145 1.419(17) yes
C144 C149 1.368(17) yes
C145 C146 1.39(2) yes
C145 H1451 0.933 no
C146 C147 1.37(2) yes
C146 H1461 0.932 no
C147 C148 1.340(19) yes
C147 H1471 0.935 no
C148 C149 1.421(19) yes
C148 H1481 0.928 no
C149 H1491 0.932 no
C150 C151 1.388(17) yes
C150 C155 1.388(16) yes
C151 C152 1.396(19) yes
C151 H1511 0.925 no
C152 C153 1.347(18) yes
C152 H1521 0.931 no
C153 C154 1.356(18) yes
C153 H1531 0.931 no
C154 C155 1.385(18) yes
C154 H1541 0.933 no
C155 H1551 0.930 no
C156 C157 1.401(17) yes
C156 C161 1.379(17) yes
C157 C158 1.403(18) yes
C157 H1571 0.930 no
C158 C159 1.362(19) yes
C158 H1581 0.930 no
C159 C160 1.40(2) yes
C159 H1591 0.933 no
C160 C161 1.387(19) yes
C160 H1601 0.932 no
C161 H1611 0.926 no
C200 Cl1 1.72(2) yes
C200 Cl2 1.86(2) yes
C200 H2001 0.966 no
C200 H2002 0.974 no
C300 Cl3 1.63(3) yes
C300 Cl4 1.82(3) yes
C300 H3001 0.972 no
C300 H3002 0.961 no
B1 F1 1.395(18) yes
B1 F2 1.375(18) yes
B1 F3 1.377(17) yes
B1 F4 1.370(17) yes
B2 F5 1.37(2) yes
B2 F6 1.37(2) yes
B2 F7 1.380(18) yes
B2 F8 1.396(19) yes
